data_7016051
loop_
_publ_author_name
'Henke, Florian'
'Schenk, Christian'
'Schnepf, Andreas'

_publ_section_title
;
 [Si(SiMe(3))(3)](3)Ge(9)M(CO)(3)(-) (M = Cr, Mo, W): Coordination
 Chemistry with metalloid Clusters.
;
_journal_issue 25
_journal_name_full 'Dalton transactions (Cambridge, England : 2003)'
_journal_page_first 6704
_journal_page_last 6710
_journal_paper_doi 10.1039/c1dt10096c
_journal_volume 40
_journal_year 2011
_chemical_formula_sum 'C44.5 H119 Cr Ge9 Li N4 O3 Si12'
_chemical_formula_weight 1807.77
_chemical_name_systematic
;
?
;
_space_group_IT_number 114
_symmetry_cell_setting tetragonal
_symmetry_space_group_name_Hall 'P -4 2n'
_symmetry_space_group_name_H-M 'P -4 21 c'
_atom_sites_solution_hydrogens geom
_atom_sites_solution_primary direct
_atom_sites_solution_secondary difmap
_audit_creation_method SHELXL-97
_cell_angle_alpha 90.00
_cell_angle_beta 90.00
_cell_angle_gamma 90.00
_cell_formula_units_Z 8
_cell_length_a 25.726(4)
_cell_length_b 25.726(4)
_cell_length_c 26.657(5)
_cell_measurement_reflns_used 6409
_cell_measurement_temperature 149(2)
_cell_measurement_theta_max 20.07
_cell_measurement_theta_min 1.10
_cell_volume 17642(5)
_computing_structure_refinement 'SHELXL-97 (Sheldrick, 1997)'
_computing_structure_solution 'SHELXS-97 (Sheldrick, 1990)'
_diffrn_ambient_temperature 149(2)
_diffrn_measured_fraction_theta_full 0.960
_diffrn_measured_fraction_theta_max 0.960
_diffrn_radiation_monochromator graphite
_diffrn_radiation_source 'fine-focus sealed tube'
_diffrn_radiation_type MoK\a
_diffrn_radiation_wavelength 0.71073
_diffrn_reflns_av_R_equivalents 0.1674
_diffrn_reflns_av_sigmaI/netI 0.3511
_diffrn_reflns_limit_h_max 23
_diffrn_reflns_limit_h_min -27
_diffrn_reflns_limit_k_max 27
_diffrn_reflns_limit_k_min -19
_diffrn_reflns_limit_l_max 28
_diffrn_reflns_limit_l_min -23
_diffrn_reflns_number 25868
_diffrn_reflns_theta_full 22.78
_diffrn_reflns_theta_max 22.78
_diffrn_reflns_theta_min 1.10
_exptl_absorpt_coefficient_mu 3.332
_exptl_absorpt_correction_T_max 0.9027
_exptl_absorpt_correction_T_min 0.5825
_exptl_absorpt_correction_type numerical
_exptl_crystal_colour red
_exptl_crystal_density_diffrn 1.361
_exptl_crystal_density_method 'not measured'
_exptl_crystal_description diamond
_exptl_crystal_F_000 7368
_exptl_crystal_size_max 0.6
_exptl_crystal_size_mid 0.3
_exptl_crystal_size_min 0.1
_refine_diff_density_max 0.410
_refine_diff_density_min -0.340
_refine_diff_density_rms 0.079
_refine_ls_abs_structure_details 'Flack H D (1983), Acta Cryst. A39, 876-881'
_refine_ls_abs_structure_Flack 0.03(3)
_refine_ls_extinction_method none
_refine_ls_goodness_of_fit_ref 0.759
_refine_ls_hydrogen_treatment constr
_refine_ls_matrix_type full
_refine_ls_number_parameters 409
_refine_ls_number_reflns 10149
_refine_ls_number_restraints 0
_refine_ls_restrained_S_all 0.759
_refine_ls_R_factor_all 0.2243
_refine_ls_R_factor_gt 0.0659
_refine_ls_shift/su_max 0.000
_refine_ls_shift/su_mean 0.000
_refine_ls_structure_factor_coef Fsqd
_refine_ls_weighting_details 'calc w=1/[\s^2^(Fo^2^)+(0.0116P)^2^+0.0000P] where P=(Fo^2^+2Fc^2^)/3'
_refine_ls_weighting_scheme calc
_refine_ls_wR_factor_gt 0.0875
_refine_ls_wR_factor_ref 0.1274
_reflns_number_gt 3089
_reflns_number_total 10149
_reflns_threshold_expression >2sigma(I)
_cod_data_source_file c1dt10096c.txt
_cod_data_source_block fh92tet
_cod_original_cell_volume 17643(5)
_cod_original_sg_symbol_H-M P-42(1)c
_cod_original_formula_sum 'C44.50 H119 Cr Ge9 Li N4 O3 Si12'
_cod_database_code 7016051

loop_
_symmetry_equiv_pos_as_xyz
'x, y, z'
'-x, -y, z'
'y, -x, -z'
'-y, x, -z'
'-x+1/2, y+1/2, -z+1/2'
'x+1/2, -y+1/2, -z+1/2'
'-y+1/2, -x+1/2, z+1/2'
'y+1/2, x+1/2, z+1/2'

loop_
_atom_site_label
_atom_site_type_symbol
_atom_site_fract_x
_atom_site_fract_y
_atom_site_fract_z
_atom_site_U_iso_or_equiv
_atom_site_adp_type
_atom_site_occupancy
_atom_site_symmetry_multiplicity
_atom_site_calc_flag
_atom_site_refinement_flags
_atom_site_disorder_assembly
_atom_site_disorder_group
Cr1 Cr 0.39148(15) 0.69075(17) 0.15159(14) 0.0643(12) Uani 1 1 d . . .
Ge1 Ge 0.35707(11) 0.78884(10) 0.15598(10) 0.0684(8) Uani 1 1 d . . .
Ge2 Ge 0.23146(11) 0.71226(15) 0.15615(11) 0.0980(12) Uani 1 1 d . . .
Ge3 Ge 0.34553(10) 0.69137(11) 0.24285(9) 0.0691(8) Uani 1 1 d . . .
Ge4 Ge 0.31068(11) 0.72375(11) 0.10061(9) 0.0689(9) Uani 1 1 d . . .
Ge5 Ge 0.30151(11) 0.64443(11) 0.17057(9) 0.0739(9) Uani 1 1 d . . .
Ge6 Ge 0.41751(11) 0.75630(12) 0.22417(9) 0.0656(8) Uani 1 1 d . . .
Ge7 Ge 0.32195(10) 0.79306(11) 0.25237(10) 0.0755(9) Uani 1 1 d . . .
Ge8 Ge 0.25004(11) 0.72313(12) 0.24794(11) 0.0837(10) Uani 1 1 d . . .
Ge9 Ge 0.25921(11) 0.80291(13) 0.17707(10) 0.0801(10) Uani 1 1 d . . .
Si1 Si 0.3865(3) 0.8696(3) 0.1221(3) 0.080(3) Uani 1 1 d . . .
Si2 Si 0.1464(3) 0.6934(5) 0.1282(3) 0.107(3) Uani 1 1 d . . .
Si3 Si 0.3605(3) 0.6463(4) 0.3197(3) 0.088(3) Uani 1 1 d . . .
Si10 Si 0.3886(4) 0.9349(3) 0.1860(3) 0.101(3) Uani 1 1 d . . .
Si11 Si 0.4714(4) 0.8597(3) 0.0905(3) 0.094(3) Uani 1 1 d . . .
Si12 Si 0.3319(5) 0.8970(4) 0.0576(4) 0.129(4) Uani 1 1 d . . .
Si20 Si 0.1206(4) 0.7637(7) 0.0789(4) 0.162(6) Uani 1 1 d . . .
Si21 Si 0.1527(4) 0.6146(7) 0.0807(5) 0.202(8) Uani 1 1 d . . .
Si22 Si 0.0927(3) 0.6769(4) 0.1955(3) 0.096(3) Uani 1 1 d . . .
Si30 Si 0.2959(5) 0.5873(5) 0.3398(4) 0.144(4) Uani 1 1 d . . .
Si31 Si 0.3665(3) 0.7081(4) 0.3852(3) 0.091(3) Uani 1 1 d . . .
Si32 Si 0.4381(4) 0.6017(4) 0.3135(3) 0.121(4) Uani 1 1 d . . .
O1 O 0.5031(8) 0.6822(8) 0.1726(7) 0.114(7) Uiso 1 1 d . . .
O2 O 0.4295(8) 0.6963(9) 0.0485(8) 0.122(8) Uiso 1 1 d . . .
O3 O 0.4027(13) 0.5837(14) 0.1314(9) 0.197(12) Uiso 1 1 d . . .
C1 C 0.4538(12) 0.6901(11) 0.1687(9) 0.088(9) Uiso 1 1 d . . .
C2 C 0.4112(11) 0.6938(11) 0.0917(10) 0.084(9) Uiso 1 1 d . . .
C3 C 0.3980(15) 0.630(2) 0.1460(12) 0.152(14) Uiso 1 1 d . . .
C10B C 0.3982(12) 0.9989(12) 0.1523(11) 0.130(12) Uiso 1 1 d . . .
H10A H 0.3993 1.0272 0.1769 0.195 Uiso 1 1 calc R . .
H10B H 0.3692 1.0047 0.1291 0.195 Uiso 1 1 calc R . .
H10C H 0.4309 0.9980 0.1335 0.195 Uiso 1 1 calc R . .
C10A C 0.4415(13) 0.9182(14) 0.2294(12) 0.155(14) Uiso 1 1 d . . .
H10D H 0.4434 0.9443 0.2561 0.233 Uiso 1 1 calc R . .
H10E H 0.4745 0.9175 0.2111 0.233 Uiso 1 1 calc R . .
H10F H 0.4349 0.8839 0.2442 0.233 Uiso 1 1 calc R . .
C10C C 0.3279(10) 0.9367(11) 0.2210(9) 0.102(10) Uiso 1 1 d . . .
H10G H 0.3299 0.9637 0.2469 0.154 Uiso 1 1 calc R . .
H10H H 0.3219 0.9029 0.2369 0.154 Uiso 1 1 calc R . .
H10I H 0.2992 0.9445 0.1981 0.154 Uiso 1 1 calc R . .
C11B C 0.4966(13) 0.9247(12) 0.0744(10) 0.130(12) Uiso 1 1 d . . .
H11A H 0.5319 0.9214 0.0610 0.195 Uiso 1 1 calc R . .
H11B H 0.4973 0.9464 0.1046 0.195 Uiso 1 1 calc R . .
H11C H 0.4740 0.9407 0.0492 0.195 Uiso 1 1 calc R . .
C11A C 0.5164(12) 0.8303(12) 0.1327(10) 0.118(11) Uiso 1 1 d . . .
H11D H 0.5504 0.8272 0.1164 0.178 Uiso 1 1 calc R . .
H11E H 0.5039 0.7956 0.1420 0.178 Uiso 1 1 calc R . .
H11F H 0.5196 0.8518 0.1629 0.178 Uiso 1 1 calc R . .
C11C C 0.4627(18) 0.8280(18) 0.0263(16) 0.24(2) Uiso 1 1 d . . .
H11G H 0.4968 0.8224 0.0108 0.359 Uiso 1 1 calc R . .
H11H H 0.4418 0.8509 0.0048 0.359 Uiso 1 1 calc R . .
H11I H 0.4449 0.7946 0.0302 0.359 Uiso 1 1 calc R . .
C12A C 0.2663(14) 0.9150(14) 0.0815(10) 0.145(12) Uiso 1 1 d . . .
H12A H 0.2444 0.9262 0.0534 0.218 Uiso 1 1 calc R . .
H12B H 0.2695 0.9433 0.1058 0.218 Uiso 1 1 calc R . .
H12C H 0.2503 0.8847 0.0978 0.218 Uiso 1 1 calc R . .
C12C C 0.3611(15) 0.9557(14) 0.0225(12) 0.165(14) Uiso 1 1 d . . .
H12D H 0.3376 0.9662 -0.0046 0.248 Uiso 1 1 calc R . .
H12E H 0.3949 0.9460 0.0083 0.248 Uiso 1 1 calc R . .
H12F H 0.3657 0.9847 0.0459 0.248 Uiso 1 1 calc R . .
C12B C 0.3259(14) 0.8514(15) 0.0084(12) 0.177(16) Uiso 1 1 d . . .
H12G H 0.3026 0.8653 -0.0174 0.265 Uiso 1 1 calc R . .
H12H H 0.3116 0.8188 0.0216 0.265 Uiso 1 1 calc R . .
H12I H 0.3602 0.8448 -0.0063 0.265 Uiso 1 1 calc R . .
C20C C 0.1215(18) 0.8214(16) 0.1082(15) 0.200(19) Uiso 1 1 d . . .
H20A H 0.1102 0.8486 0.0849 0.300 Uiso 1 1 calc R . .
H20B H 0.1569 0.8289 0.1197 0.300 Uiso 1 1 calc R . .
H20C H 0.0979 0.8203 0.1371 0.300 Uiso 1 1 calc R . .
C20B C 0.0523(15) 0.7530(17) 0.0570(12) 0.195(17) Uiso 1 1 d . . .
H20D H 0.0412 0.7826 0.0364 0.293 Uiso 1 1 calc R . .
H20E H 0.0292 0.7498 0.0861 0.293 Uiso 1 1 calc R . .
H20F H 0.0506 0.7211 0.0370 0.293 Uiso 1 1 calc R . .
C20A C 0.1637(16) 0.7569(18) 0.0209(13) 0.216(19) Uiso 1 1 d . . .
H20G H 0.1562 0.7853 -0.0024 0.325 Uiso 1 1 calc R . .
H20H H 0.1566 0.7235 0.0045 0.325 Uiso 1 1 calc R . .
H20I H 0.2003 0.7583 0.0310 0.325 Uiso 1 1 calc R . .
C21A C 0.1566(18) 0.5561(17) 0.1310(14) 0.20(2) Uiso 1 1 d . . .
H21A H 0.1591 0.5228 0.1132 0.306 Uiso 1 1 calc R . .
H21B H 0.1253 0.5562 0.1520 0.306 Uiso 1 1 calc R . .
H21C H 0.1874 0.5607 0.1522 0.306 Uiso 1 1 calc R . .
C21C C 0.2134(13) 0.6067(13) 0.0513(11) 0.143(13) Uiso 1 1 d . . .
H21D H 0.2137 0.5739 0.0326 0.215 Uiso 1 1 calc R . .
H21E H 0.2408 0.6060 0.0768 0.215 Uiso 1 1 calc R . .
H21F H 0.2195 0.6356 0.0282 0.215 Uiso 1 1 calc R . .
C21B C 0.0925(16) 0.6128(15) 0.0382(13) 0.178(16) Uiso 1 1 d . . .
H21G H 0.0932 0.5811 0.0178 0.267 Uiso 1 1 calc R . .
H21H H 0.0925 0.6433 0.0162 0.267 Uiso 1 1 calc R . .
H21I H 0.0610 0.6130 0.0590 0.267 Uiso 1 1 calc R . .
C22B C 0.0939(13) 0.7345(14) 0.2356(11) 0.158(14) Uiso 1 1 d . . .
H22A H 0.0711 0.7290 0.2646 0.237 Uiso 1 1 calc R . .
H22B H 0.0817 0.7647 0.2165 0.237 Uiso 1 1 calc R . .
H22C H 0.1295 0.7408 0.2472 0.237 Uiso 1 1 calc R . .
C22A C 0.0285(11) 0.6581(12) 0.1749(10) 0.118(11) Uiso 1 1 d . . .
H22D H 0.0065 0.6512 0.2041 0.177 Uiso 1 1 calc R . .
H22E H 0.0310 0.6265 0.1543 0.177 Uiso 1 1 calc R . .
H22F H 0.0133 0.6862 0.1549 0.177 Uiso 1 1 calc R . .
C22C C 0.1213(15) 0.6286(15) 0.2390(13) 0.181(16) Uiso 1 1 d . . .
H22G H 0.0972 0.6223 0.2669 0.272 Uiso 1 1 calc R . .
H22H H 0.1543 0.6418 0.2521 0.272 Uiso 1 1 calc R . .
H22I H 0.1274 0.5959 0.2210 0.272 Uiso 1 1 calc R . .
C30B C 0.2303(19) 0.6170(18) 0.3471(15) 0.23(2) Uiso 1 1 d . . .
H30A H 0.2051 0.5899 0.3558 0.345 Uiso 1 1 calc R . .
H30B H 0.2200 0.6336 0.3155 0.345 Uiso 1 1 calc R . .
H30C H 0.2314 0.6432 0.3738 0.345 Uiso 1 1 calc R . .
C30A C 0.2763(16) 0.5446(16) 0.2862(13) 0.191(17) Uiso 1 1 d . . .
H30D H 0.2490 0.5206 0.2972 0.287 Uiso 1 1 calc R . .
H30E H 0.3065 0.5246 0.2746 0.287 Uiso 1 1 calc R . .
H30F H 0.2632 0.5661 0.2586 0.287 Uiso 1 1 calc R . .
C30C C 0.3074(17) 0.5590(15) 0.3989(15) 0.203(18) Uiso 1 1 d . . .
H30G H 0.2795 0.5343 0.4066 0.305 Uiso 1 1 calc R . .
H30H H 0.3082 0.5862 0.4246 0.305 Uiso 1 1 calc R . .
H30I H 0.3408 0.5407 0.3984 0.305 Uiso 1 1 calc R . .
C31C C 0.3034(11) 0.7330(11) 0.3953(9) 0.102(9) Uiso 1 1 d . . .
H31A H 0.3043 0.7585 0.4226 0.153 Uiso 1 1 calc R . .
H31B H 0.2798 0.7046 0.4043 0.153 Uiso 1 1 calc R . .
H31C H 0.2909 0.7499 0.3646 0.153 Uiso 1 1 calc R . .
C31B C 0.4142(11) 0.7590(11) 0.3719(8) 0.105(9) Uiso 1 1 d . . .
H31D H 0.4153 0.7835 0.4000 0.158 Uiso 1 1 calc R . .
H31E H 0.4043 0.7774 0.3412 0.158 Uiso 1 1 calc R . .
H31F H 0.4486 0.7432 0.3675 0.158 Uiso 1 1 calc R . .
C31A C 0.3920(14) 0.6712(14) 0.4436(11) 0.170(15) Uiso 1 1 d . . .
H31G H 0.3945 0.6952 0.4720 0.254 Uiso 1 1 calc R . .
H31H H 0.4263 0.6566 0.4363 0.254 Uiso 1 1 calc R . .
H31I H 0.3679 0.6430 0.4520 0.254 Uiso 1 1 calc R . .
C32A C 0.4969(15) 0.6558(16) 0.3035(14) 0.172(16) Uiso 1 1 d . . .
H32A H 0.5304 0.6378 0.3012 0.258 Uiso 1 1 calc R . .
H32B H 0.4974 0.6797 0.3321 0.258 Uiso 1 1 calc R . .
H32C H 0.4907 0.6753 0.2726 0.258 Uiso 1 1 calc R . .
C32B C 0.4429(16) 0.5654(16) 0.2550(15) 0.21(2) Uiso 1 1 d . . .
H32D H 0.4762 0.5470 0.2538 0.310 Uiso 1 1 calc R . .
H32E H 0.4406 0.5895 0.2266 0.310 Uiso 1 1 calc R . .
H32F H 0.4144 0.5402 0.2531 0.310 Uiso 1 1 calc R . .
C32C C 0.450(2) 0.572(2) 0.3749(19) 0.30(3) Uiso 1 1 d . . .
H32G H 0.4827 0.5536 0.3744 0.455 Uiso 1 1 calc R . .
H32H H 0.4213 0.5483 0.3827 0.455 Uiso 1 1 calc R . .
H32I H 0.4510 0.5998 0.4004 0.455 Uiso 1 1 calc R . .
C100 C 0.4185(14) 0.6932(15) -0.2053(11) 0.146(13) Uiso 1 1 d . . .
H10J H 0.3896 0.7183 -0.2088 0.175 Uiso 1 1 calc R . .
H10K H 0.4349 0.6901 -0.2388 0.175 Uiso 1 1 calc R . .
C101 C 0.4584(15) 0.7181(15) -0.1711(13) 0.153(14) Uiso 1 1 d . . .
H10L H 0.4612 0.7556 -0.1788 0.183 Uiso 1 1 calc R . .
H10M H 0.4928 0.7019 -0.1766 0.183 Uiso 1 1 calc R . .
C102 C 0.4858(17) 0.7172(17) -0.0890(14) 0.195(18) Uiso 1 1 d . . .
H10N H 0.5076 0.6861 -0.0919 0.293 Uiso 1 1 calc R . .
H10O H 0.4765 0.7228 -0.0538 0.293 Uiso 1 1 calc R . .
H10P H 0.5051 0.7475 -0.1015 0.293 Uiso 1 1 calc R . .
C103 C 0.413(2) 0.762(2) -0.1099(17) 0.29(3) Uiso 1 1 d . . .
H10Q H 0.3809 0.7615 -0.1290 0.436 Uiso 1 1 calc R . .
H10R H 0.4355 0.7905 -0.1221 0.436 Uiso 1 1 calc R . .
H10S H 0.4058 0.7674 -0.0742 0.436 Uiso 1 1 calc R . .
C104 C 0.3492(15) 0.6414(15) -0.2201(12) 0.160(14) Uiso 1 1 d . . .
H10T H 0.3340 0.6074 -0.2127 0.240 Uiso 1 1 calc R . .
H10U H 0.3550 0.6446 -0.2563 0.240 Uiso 1 1 calc R . .
H10V H 0.3255 0.6689 -0.2090 0.240 Uiso 1 1 calc R . .
C110 C 0.4231(14) 0.6094(14) -0.2174(11) 0.146(13) Uiso 1 1 d . . .
H11J H 0.4189 0.6127 -0.2538 0.219 Uiso 1 1 calc R . .
H11K H 0.4101 0.5755 -0.2064 0.219 Uiso 1 1 calc R . .
H11L H 0.4600 0.6125 -0.2088 0.219 Uiso 1 1 calc R . .
C200 C 0.322(2) 0.588(2) -0.0573(19) 0.26(2) Uiso 1 1 d . . .
H20J H 0.2925 0.5837 -0.0338 0.315 Uiso 1 1 calc R . .
H20K H 0.3190 0.5606 -0.0836 0.315 Uiso 1 1 calc R . .
C201 C 0.3644(16) 0.5825(16) -0.0341(13) 0.158(14) Uiso 1 1 d . . .
H20L H 0.3622 0.5523 -0.0112 0.190 Uiso 1 1 calc R . .
H20M H 0.3711 0.6139 -0.0136 0.190 Uiso 1 1 calc R . .
C202 C 0.4301(15) 0.5318(16) -0.1083(14) 0.183(16) Uiso 1 1 d . . .
H20N H 0.4003 0.5220 -0.1292 0.275 Uiso 1 1 calc R . .
H20O H 0.4407 0.5020 -0.0878 0.275 Uiso 1 1 calc R . .
H20P H 0.4591 0.5423 -0.1299 0.275 Uiso 1 1 calc R . .
C203 C 0.4614(12) 0.5886(12) -0.0419(10) 0.121(10) Uiso 1 1 d . . .
H20Q H 0.4498 0.6161 -0.0190 0.181 Uiso 1 1 calc R . .
H20R H 0.4907 0.6013 -0.0620 0.181 Uiso 1 1 calc R . .
H20S H 0.4724 0.5582 -0.0225 0.181 Uiso 1 1 calc R . .
C204 C 0.2753(13) 0.6377(13) -0.1136(11) 0.137(12) Uiso 1 1 d . . .
H20T H 0.2810 0.6100 -0.1382 0.205 Uiso 1 1 calc R . .
H20U H 0.2692 0.6707 -0.1311 0.205 Uiso 1 1 calc R . .
H20V H 0.2449 0.6293 -0.0930 0.205 Uiso 1 1 calc R . .
C210 C 0.3156(11) 0.6820(11) -0.0433(9) 0.112(11) Uiso 1 1 d . . .
H21J H 0.2808 0.6801 -0.0284 0.168 Uiso 1 1 calc R . .
H21K H 0.3208 0.7165 -0.0582 0.168 Uiso 1 1 calc R . .
H21L H 0.3418 0.6762 -0.0172 0.168 Uiso 1 1 calc R . .
C300 C 0.080(2) 0.4405(19) 0.1231(15) 0.22(2) Uiso 1 1 d . . .
H30J H 0.1043 0.4245 0.0997 0.337 Uiso 1 1 calc R . .
H30K H 0.0619 0.4132 0.1423 0.337 Uiso 1 1 calc R . .
H30L H 0.0985 0.4634 0.1462 0.337 Uiso 1 1 calc R . .
C301 C 0.038(2) 0.473(2) 0.0925(17) 0.216(19) Uiso 1 1 d . . .
H30M H 0.0584 0.4980 0.0720 0.260 Uiso 1 1 calc R . .
H30N H 0.0220 0.4486 0.0687 0.260 Uiso 1 1 calc R . .
C302 C 0.0000 0.5000 0.110(3) 0.22(3) Uiso 1 2 d S . .
H30O H -0.0176 0.4750 0.1331 0.260 Uiso 0.50 1 calc PR . .
H30P H 0.0176 0.5250 0.1331 0.260 Uiso 0.50 1 calc PR . .
N1 N 0.4418(11) 0.7108(11) -0.1167(10) 0.123(9) Uiso 1 1 d . . .
N2 N 0.3968(10) 0.6464(11) -0.1948(8) 0.103(8) Uiso 1 1 d . . .
N3 N 0.4162(11) 0.5733(10) -0.0770(9) 0.119(9) Uiso 1 1 d . . .
N4 N 0.3207(10) 0.6425(11) -0.0817(9) 0.125(9) Uiso 1 1 d . . .
Li1 Li 0.3979(17) 0.6471(19) -0.1167(14) 0.073(13) Uiso 1 1 d . . .

loop_
_atom_site_aniso_label
_atom_site_aniso_U_11
_atom_site_aniso_U_22
_atom_site_aniso_U_33
_atom_site_aniso_U_23
_atom_site_aniso_U_13
_atom_site_aniso_U_12
Cr1 0.057(3) 0.058(3) 0.077(3) -0.007(2) 0.013(2) 0.000(3)
Ge1 0.067(2) 0.060(2) 0.079(2) -0.0077(15) 0.0057(16) 0.0087(19)
Ge2 0.057(2) 0.136(3) 0.102(2) -0.027(2) 0.0041(17) 0.000(2)
Ge3 0.056(2) 0.080(2) 0.0718(19) -0.0129(17) 0.0085(15) -0.0007(18)
Ge4 0.057(2) 0.083(2) 0.0661(19) -0.0212(15) 0.0073(14) -0.0010(19)
Ge5 0.059(2) 0.072(2) 0.091(2) -0.0206(16) 0.0088(16) -0.0109(19)
Ge6 0.054(2) 0.062(2) 0.081(2) -0.0086(16) -0.0012(14) 0.0045(19)
Ge7 0.067(2) 0.080(2) 0.079(2) -0.0235(18) 0.0001(16) 0.0153(19)
Ge8 0.056(2) 0.114(3) 0.081(2) -0.0223(18) 0.0164(17) 0.011(2)
Ge9 0.059(2) 0.089(3) 0.092(2) -0.0281(17) -0.0097(15) 0.027(2)
Si1 0.093(7) 0.067(6) 0.079(6) -0.020(4) -0.006(4) -0.001(6)
Si2 0.066(6) 0.189(11) 0.064(6) -0.043(6) 0.015(4) -0.011(8)
Si3 0.083(7) 0.109(7) 0.070(6) -0.009(5) 0.014(4) -0.010(7)
Si10 0.101(8) 0.066(7) 0.136(9) -0.015(5) -0.005(6) -0.009(6)
Si11 0.107(8) 0.064(6) 0.112(7) -0.020(5) 0.037(5) -0.022(6)
Si12 0.192(13) 0.094(8) 0.102(8) -0.001(6) -0.050(7) 0.007(8)
Si20 0.052(7) 0.307(19) 0.125(9) 0.104(10) 0.000(6) -0.009(9)
Si21 0.068(8) 0.34(2) 0.199(13) -0.172(13) 0.011(8) -0.035(11)
Si22 0.063(7) 0.093(8) 0.131(8) -0.004(6) -0.010(5) -0.009(6)
Si30 0.162(12) 0.167(11) 0.103(8) -0.003(7) 0.023(7) -0.066(10)
Si31 0.081(7) 0.103(8) 0.090(6) -0.014(5) 0.000(4) 0.006(7)
Si32 0.146(11) 0.104(9) 0.112(8) 0.001(6) 0.020(6) 0.018(8)

loop_
_atom_type_symbol
_atom_type_description
_atom_type_scat_dispersion_real
_atom_type_scat_dispersion_imag
_atom_type_scat_source
C C 0.0033 0.0016 'International Tables Vol C Tables 4.2.6.8 and 6.1.1.4'
H H 0.0000 0.0000 'International Tables Vol C Tables 4.2.6.8 and 6.1.1.4'
Li Li -0.0003 0.0001 'International Tables Vol C Tables 4.2.6.8 and 6.1.1.4'
N N 0.0061 0.0033 'International Tables Vol C Tables 4.2.6.8 and 6.1.1.4'
O O 0.0106 0.0060 'International Tables Vol C Tables 4.2.6.8 and 6.1.1.4'
Si Si 0.0817 0.0704 'International Tables Vol C Tables 4.2.6.8 and 6.1.1.4'
Ge Ge 0.1547 1.8001 'International Tables Vol C Tables 4.2.6.8 and 6.1.1.4'
Cr Cr 0.3209 0.6236 'International Tables Vol C Tables 4.2.6.8 and 6.1.1.4'

loop_
_geom_angle_atom_site_label_1
_geom_angle_atom_site_label_2
_geom_angle_atom_site_label_3
_geom_angle
_geom_angle_site_symmetry_1
_geom_angle_site_symmetry_3
_geom_angle_publ_flag
C3 Cr1 C1 85.0(18) . . ?
C3 Cr1 C2 85.6(15) . . ?
C1 Cr1 C2 88.4(12) . . ?
C3 Cr1 Ge4 110.8(14) . . ?
C1 Cr1 Ge4 155.1(9) . . ?
C2 Cr1 Ge4 74.4(9) . . ?
C3 Cr1 Ge5 70.5(15) . . ?
C1 Cr1 Ge5 141.5(9) . . ?
C2 Cr1 Ge5 117.8(9) . . ?
Ge4 Cr1 Ge5 63.44(13) . . ?
C3 Cr1 Ge6 132.2(13) . . ?
C1 Cr1 Ge6 64.1(10) . . ?
C2 Cr1 Ge6 126.1(10) . . ?
Ge4 Cr1 Ge6 111.84(18) . . ?
Ge5 Cr1 Ge6 111.52(16) . . ?
C3 Cr1 Ge1 166.5(15) . . ?
C1 Cr1 Ge1 108.4(10) . . ?
C2 Cr1 Ge1 95.6(10) . . ?
Ge4 Cr1 Ge1 57.03(12) . . ?
Ge5 Cr1 Ge1 97.27(15) . . ?
Ge6 Cr1 Ge1 56.79(13) . . ?
C3 Cr1 Ge3 97.9(13) . . ?
C1 Cr1 Ge3 100.0(8) . . ?
C2 Cr1 Ge3 171.1(9) . . ?
Ge4 Cr1 Ge3 96.76(15) . . ?
Ge5 Cr1 Ge3 56.61(12) . . ?
Ge6 Cr1 Ge3 56.67(11) . . ?
Ge1 Cr1 Ge3 79.08(14) . . ?
Si1 Ge1 Ge4 120.3(2) . . ?
Si1 Ge1 Ge6 111.3(2) . . ?
Ge4 Ge1 Ge6 119.27(14) . . ?
Si1 Ge1 Ge9 105.5(2) . . ?
Ge4 Ge1 Ge9 76.25(12) . . ?
Ge6 Ge1 Ge9 118.95(13) . . ?
Si1 Ge1 Cr1 134.3(2) . . ?
Ge4 Ge1 Cr1 60.45(12) . . ?
Ge6 Ge1 Cr1 61.12(13) . . ?
Ge9 Ge1 Cr1 117.40(15) . . ?
Si1 Ge1 Ge7 115.2(2) . . ?
Ge4 Ge1 Ge7 114.82(14) . . ?
Ge6 Ge1 Ge7 62.64(10) . . ?
Ge9 Ge1 Ge7 58.04(10) . . ?
Cr1 Ge1 Ge7 100.85(14) . . ?
Si2 Ge2 Ge9 121.7(3) . . ?
Si2 Ge2 Ge8 120.5(2) . . ?
Ge9 Ge2 Ge8 67.93(13) . . ?
Si2 Ge2 Ge4 125.7(2) . . ?
Ge9 Ge2 Ge4 78.01(13) . . ?
Ge8 Ge2 Ge4 113.78(15) . . ?
Si2 Ge2 Ge5 124.4(3) . . ?
Ge9 Ge2 Ge5 113.86(15) . . ?
Ge8 Ge2 Ge5 78.08(12) . . ?
Ge4 Ge2 Ge5 66.29(12) . . ?
Si3 Ge3 Ge5 119.5(2) . . ?
Si3 Ge3 Ge6 111.7(2) . . ?
Ge5 Ge3 Ge6 119.23(13) . . ?
Si3 Ge3 Ge8 105.1(2) . . ?
Ge5 Ge3 Ge8 76.53(12) . . ?
Ge6 Ge3 Ge8 119.55(15) . . ?
Si3 Ge3 Ge7 115.3(2) . . ?
Ge5 Ge3 Ge7 115.60(13) . . ?
Ge6 Ge3 Ge7 62.94(11) . . ?
Ge8 Ge3 Ge7 58.42(10) . . ?
Si3 Ge3 Cr1 134.4(2) . . ?
Ge5 Ge3 Cr1 60.65(12) . . ?
Ge6 Ge3 Cr1 60.63(12) . . ?
Ge8 Ge3 Cr1 117.58(15) . . ?
Ge7 Ge3 Cr1 100.87(15) . . ?
Ge1 Ge4 Ge2 96.63(12) . . ?
Ge1 Ge4 Cr1 62.53(13) . . ?
Ge2 Ge4 Cr1 107.24(14) . . ?
Ge1 Ge4 Ge5 97.74(12) . . ?
Ge2 Ge4 Ge5 56.88(12) . . ?
Cr1 Ge4 Ge5 58.76(13) . . ?
Ge2 Ge5 Ge3 96.01(13) . . ?
Ge2 Ge5 Cr1 106.37(16) . . ?
Ge3 Ge5 Cr1 62.75(13) . . ?
Ge2 Ge5 Ge4 56.83(11) . . ?
Ge3 Ge5 Ge4 97.03(13) . . ?
Cr1 Ge5 Ge4 57.80(12) . . ?
C1 Ge6 Ge1 91.8(7) . . ?
C1 Ge6 Ge3 86.5(7) . . ?
Ge1 Ge6 Ge3 84.87(12) . . ?
C1 Ge6 Cr1 38.0(7) . . ?
Ge1 Ge6 Cr1 62.09(13) . . ?
Ge3 Ge6 Cr1 62.70(12) . . ?
C1 Ge6 Ge7 138.7(7) . . ?
Ge1 Ge6 Ge7 62.10(11) . . ?
Ge3 Ge6 Ge7 61.28(11) . . ?
Cr1 Ge6 Ge7 101.13(14) . . ?
Ge8 Ge7 Ge9 65.56(13) . . ?
Ge8 Ge7 Ge3 58.76(11) . . ?
Ge9 Ge7 Ge3 99.35(13) . . ?
Ge8 Ge7 Ge1 99.59(13) . . ?
Ge9 Ge7 Ge1 58.63(11) . . ?
Ge3 Ge7 Ge1 78.36(10) . . ?
Ge8 Ge7 Ge6 112.94(13) . . ?
Ge9 Ge7 Ge6 112.38(12) . . ?
Ge3 Ge7 Ge6 55.77(10) . . ?
Ge1 Ge7 Ge6 55.26(10) . . ?
Ge2 Ge8 Ge7 104.99(15) . . ?
Ge2 Ge8 Ge3 95.42(12) . . ?
Ge7 Ge8 Ge3 62.82(11) . . ?
Ge2 Ge8 Ge9 55.92(12) . . ?
Ge7 Ge8 Ge9 57.30(12) . . ?
Ge3 Ge8 Ge9 96.66(13) . . ?
Ge2 Ge9 Ge7 105.04(15) . . ?
Ge2 Ge9 Ge1 95.63(14) . . ?
Ge7 Ge9 Ge1 63.33(11) . . ?
Ge2 Ge9 Ge8 56.15(12) . . ?
Ge7 Ge9 Ge8 57.14(11) . . ?
Ge1 Ge9 Ge8 97.19(13) . . ?
Si12 Si1 Si11 109.2(5) . . ?
Si12 Si1 Ge1 110.5(4) . . ?
Si11 Si1 Ge1 109.5(4) . . ?
Si12 Si1 Si10 109.1(5) . . ?
Si11 Si1 Si10 108.1(5) . . ?
Ge1 Si1 Si10 110.4(4) . . ?
Si22 Si2 Si20 114.3(5) . . ?
Si22 Si2 Ge2 110.3(4) . . ?
Si20 Si2 Ge2 106.4(5) . . ?
Si22 Si2 Si21 107.3(6) . . ?
Si20 Si2 Si21 112.2(6) . . ?
Ge2 Si2 Si21 106.1(5) . . ?
Si32 Si3 Si30 108.2(6) . . ?
Si32 Si3 Si31 109.3(5) . . ?
Si30 Si3 Si31 108.5(4) . . ?
Si32 Si3 Ge3 108.6(4) . . ?
Si30 Si3 Ge3 113.7(4) . . ?
Si31 Si3 Ge3 108.5(4) . . ?
C10C Si10 C10A 108.6(15) . . ?
C10C Si10 C10B 109.4(14) . . ?
C10A Si10 C10B 114.0(16) . . ?
C10C Si10 Si1 111.3(10) . . ?
C10A Si10 Si1 107.5(13) . . ?
C10B Si10 Si1 106.0(10) . . ?
C11A Si11 C11B 107.7(15) . . ?
C11A Si11 C11C 117.5(17) . . ?
C11B Si11 C11C 102.7(17) . . ?
C11A Si11 Si1 115.0(11) . . ?
C11B Si11 Si1 108.1(11) . . ?
C11C Si11 Si1 105.0(14) . . ?
C12B Si12 C12A 109.9(16) . . ?
C12B Si12 C12C 101.1(17) . . ?
C12A Si12 C12C 108.9(17) . . ?
C12B Si12 Si1 113.6(14) . . ?
C12A Si12 Si1 111.7(11) . . ?
C12C Si12 Si1 111.1(12) . . ?
C20C Si20 C20B 107(2) . . ?
C20C Si20 C20A 117(2) . . ?
C20B Si20 C20A 106.2(17) . . ?
C20C Si20 Si2 114.8(15) . . ?
C20B Si20 Si2 109.3(15) . . ?
C20A Si20 Si2 102.7(16) . . ?
C21C Si21 C21B 116.8(17) . . ?
C21C Si21 C21A 99.4(19) . . ?
C21B Si21 C21A 114.5(19) . . ?
C21C Si21 Si2 113.2(13) . . ?
C21B Si21 Si2 106.1(14) . . ?
C21A Si21 Si2 106.5(13) . . ?
C22A Si22 C22B 114.3(15) . . ?
C22A Si22 C22C 111.9(16) . . ?
C22B Si22 C22C 99.9(17) . . ?
C22A Si22 Si2 111.1(10) . . ?
C22B Si22 Si2 107.2(12) . . ?
C22C Si22 Si2 111.9(13) . . ?
C30C Si30 C30B 103(2) . . ?
C30C Si30 C30A 119(2) . . ?
C30B Si30 C30A 94.4(19) . . ?
C30C Si30 Si3 111.0(15) . . ?
C30B Si30 Si3 114.0(16) . . ?
C30A Si30 Si3 113.7(14) . . ?
C31C Si31 C31B 112.8(14) . . ?
C31C Si31 C31A 111.5(13) . . ?
C31B Si31 C31A 106.2(14) . . ?
C31C Si31 Si3 107.2(9) . . ?
C31B Si31 Si3 112.5(8) . . ?
C31A Si31 Si3 106.6(12) . . ?
C32B Si32 C32C 123(3) . . ?
C32B Si32 C32A 100.7(15) . . ?
C32C Si32 C32A 106(2) . . ?
C32B Si32 Si3 112.0(15) . . ?
C32C Si32 Si3 106.3(19) . . ?
C32A Si32 Si3 107.9(12) . . ?
O1 C1 Cr1 166(2) . . ?
O1 C1 Ge6 116.1(19) . . ?
Cr1 C1 Ge6 77.9(11) . . ?
O2 C2 Cr1 175(2) . . ?
O3 C3 Cr1 168(3) . . ?
N2 C100 C101 122(3) . . ?
N2 C100 Li1 49.3(18) . . ?
C101 C100 Li1 78(2) . . ?
C100 C101 N1 109(3) . . ?
C201 C200 N4 109(5) . . ?
C200 C201 N3 110(4) . . ?
C302 C301 C300 127(5) . . ?
C301 C302 C301 136(9) 2_565 . ?
C102 N1 C103 103(4) . . ?
C102 N1 C101 105(3) . . ?
C103 N1 C101 98(3) . . ?
C102 N1 Li1 125(3) . . ?
C103 N1 Li1 116(3) . . ?
C101 N1 Li1 105(2) . . ?
C110 N2 C100 110(3) . . ?
C110 N2 C104 99(3) . . ?
C100 N2 C104 110(3) . . ?
C110 N2 Li1 117(3) . . ?
C100 N2 Li1 101(2) . . ?
C104 N2 Li1 119(2) . . ?
C202 N3 C203 111(3) . . ?
C202 N3 C201 133(3) . . ?
C203 N3 C201 98(2) . . ?
C202 N3 Li1 115(3) . . ?
C203 N3 Li1 103(2) . . ?
C201 N3 Li1 92(2) . . ?
C210 N4 C204 114(3) . . ?
C210 N4 C200 110(3) . . ?
C204 N4 C200 101(3) . . ?
C210 N4 Li1 110(2) . . ?
C204 N4 Li1 119(2) . . ?
C200 N4 Li1 102(3) . . ?
N1 Li1 N2 91(2) . . ?
N1 Li1 N4 124(2) . . ?
N2 Li1 N4 114(2) . . ?
N1 Li1 N3 126(2) . . ?
N2 Li1 N3 118(2) . . ?
N4 Li1 N3 86.8(19) . . ?
N1 Li1 C100 61.7(15) . . ?
N2 Li1 C100 29.6(11) . . ?
N4 Li1 C100 125(2) . . ?
N3 Li1 C100 139(2) . . ?

loop_
_geom_bond_atom_site_label_1
_geom_bond_atom_site_label_2
_geom_bond_distance
_geom_bond_site_symmetry_2
_geom_bond_publ_flag
Cr1 C3 1.57(5) . ?
Cr1 C1 1.67(3) . ?
Cr1 C2 1.68(3) . ?
Cr1 Ge4 2.625(5) . ?
Cr1 Ge5 2.652(5) . ?
Cr1 Ge6 2.652(5) . ?
Cr1 Ge1 2.677(5) . ?
Cr1 Ge3 2.705(5) . ?
Ge1 Si1 2.389(9) . ?
Ge1 Ge4 2.531(4) . ?
Ge1 Ge6 2.534(4) . ?
Ge1 Ge9 2.605(4) . ?
Ge1 Ge7 2.726(4) . ?
Ge2 Si2 2.362(9) . ?
Ge2 Ge9 2.502(5) . ?
Ge2 Ge8 2.509(4) . ?
Ge2 Ge4 2.536(4) . ?
Ge2 Ge5 2.538(4) . ?
Ge3 Si3 2.385(9) . ?
Ge3 Ge5 2.540(4) . ?
Ge3 Ge6 2.543(4) . ?
Ge3 Ge8 2.592(4) . ?
Ge3 Ge7 2.697(4) . ?
Ge4 Ge5 2.774(4) . ?
Ge6 C1 2.44(3) . ?
Ge6 Ge7 2.739(4) . ?
Ge7 Ge8 2.583(4) . ?
Ge7 Ge9 2.588(4) . ?
Ge8 Ge9 2.800(5) . ?
Si1 Si12 2.329(13) . ?
Si1 Si11 2.354(13) . ?
Si1 Si10 2.392(12) . ?
Si2 Si22 2.304(13) . ?
Si2 Si20 2.331(16) . ?
Si2 Si21 2.396(16) . ?
Si3 Si32 2.309(14) . ?
Si3 Si30 2.313(13) . ?
Si3 Si31 2.366(11) . ?
Si10 C10C 1.82(3) . ?
Si10 C10A 1.84(3) . ?
Si10 C10B 1.89(3) . ?
Si11 C11A 1.78(3) . ?
Si11 C11B 1.84(3) . ?
Si11 C11C 1.91(4) . ?
Si12 C12B 1.77(3) . ?
Si12 C12A 1.86(3) . ?
Si12 C12C 1.93(4) . ?
Si20 C20C 1.68(4) . ?
Si20 C20B 1.87(4) . ?
Si20 C20A 1.91(4) . ?
Si21 C21C 1.76(3) . ?
Si21 C21B 1.92(4) . ?
Si21 C21A 2.02(4) . ?
Si22 C22A 1.81(3) . ?
Si22 C22B 1.83(3) . ?
Si22 C22C 1.85(4) . ?
Si30 C30C 1.76(4) . ?
Si30 C30B 1.86(5) . ?
Si30 C30A 1.87(4) . ?
Si31 C31C 1.77(3) . ?
Si31 C31B 1.83(3) . ?
Si31 C31A 1.94(3) . ?
Si32 C32B 1.82(4) . ?
Si32 C32C 1.82(5) . ?
Si32 C32A 2.07(4) . ?
O1 C1 1.29(3) . ?
O2 C2 1.24(3) . ?
O3 C3 1.27(4) . ?
C100 N2 1.36(4) . ?
C100 C101 1.51(4) . ?
C100 Li1 2.70(5) . ?
C101 N1 1.53(3) . ?
C102 N1 1.36(4) . ?
C103 N1 1.52(6) . ?
C104 N2 1.40(4) . ?
C110 N2 1.31(4) . ?
C200 C201 1.26(6) . ?
C200 N4 1.55(5) . ?
C201 N3 1.77(4) . ?
C202 N3 1.40(4) . ?
C203 N3 1.54(3) . ?
C204 N4 1.45(3) . ?
C210 N4 1.45(3) . ?
C300 C301 1.59(6) . ?
C301 C302 1.28(5) . ?
C302 C301 1.28(5) 2_565 ?
N1 Li1 1.99(5) . ?
N2 Li1 2.08(4) . ?
N3 Li1 2.22(5) . ?
N4 Li1 2.20(5) . ?
